data_1008009
loop_
_publ_author_name
'Averbuch-Pouchot, M T'
'Tordjman, I'
'Guitel, J C'

_publ_section_title
;
Structures cristallines des polyphosphates de cadmium-lithium et de
mercure-lithium Cd Li~2~ (P O~3~)~4~ et Hg Li~2~ (P O~3~)~4~
;
_journal_coden_ASTM ACBCAR
_journal_name_full 'Acta Crystallographica B (24,1968-38,1982)'
_journal_page_first 2953
_journal_page_last 2956
_journal_paper_doi 10.1107/S0567740876009357
_journal_volume 32
_journal_year 1976
_chemical_formula_structural 'CD LI2 (P O3)4'
_chemical_formula_sum 'Cd Li2 O12 P4'
_chemical_name_systematic 'DILITHIUM CADMIUM CATENA-PHOSPHATE'
_space_group_IT_number 62
_symmetry_cell_setting orthorhombic
_symmetry_Int_Tables_number 62
_symmetry_space_group_name_Hall '-P 2c 2n'
_symmetry_space_group_name_H-M 'P n a m'
_cell_angle_alpha 90
_cell_angle_beta 90
_cell_angle_gamma 90
_cell_formula_units_Z 4
_cell_length_a 9.495(3)
_cell_length_b 10.15(1)
_cell_length_c 9.375(3)
_cell_volume 903.5
_refine_ls_R_factor_all 0.07
_cod_database_code 1008009

loop_
_symmetry_equiv_pos_as_xyz
x,y,z
1/2+x,1/2-y,1/2-z
-x,-y,1/2+z
1/2-x,1/2+y,-z
-x,-y,-z
1/2-x,1/2+y,1/2+z
x,y,1/2-z
1/2+x,1/2-y,z

loop_
_atom_site_label
_atom_site_type_symbol
_atom_site_symmetry_multiplicity
_atom_site_Wyckoff_symbol
_atom_site_fract_x
_atom_site_fract_y
_atom_site_fract_z
_atom_site_occupancy
_atom_site_attached_hydrogens
_atom_site_calc_flag
Cd1 Cd2+ 4 c 0.5136(6) 0.3058 0.25 1. 0 d
P1 P5+ 4 c 0.226(2) 0.487(1) 0.25 1. 0 d
P2 P5+ 8 d 0.294(1) 0.110(1) 0.468(1) 1. 0 d
P3 P5+ 4 c 0.304(2) 0.898(1) 0.25 1. 0 d
O1 O2- 4 c 0.143(6) 0.354(4) 0.25 1. 0 d
O2 O2- 4 c 0.391(5) 0.494(4) 0.25 1. 0 d
O3 O2- 8 d 0.166(3) 0.576(2) 0.375(2) 1. 0 d
O4 O2- 8 d 0.850(3) 0.506(3) 0.382(2) 1. 0 d
O5 O2- 8 d 0.146(3) 0.121(2) 0.449(2) 1. 0 d
O6 O2- 8 d 0.385(3) 0.229(2) 0.439(2) 1. 0 d
O7 O2- 4 c 0.155(5) 0.884(4) 0.25 1. 0 d
O8 O2- 4 c 0.392(5) 0.778(5) 0.25 1. 0 d
Li1 Li1+ 8 d 0.008(10) 0.836(4) 0.386(4) 1. 0 d

loop_
_atom_type_symbol
_atom_type_oxidation_number
Cd2+ 2.000
P5+ 5.000
O2- -2.000
Li1+ 1.000
